data_7232198
loop_
_publ_author_name
'Ward, Martin R.'
'Younis, Shatha'
'Cruz-Cabeza, Aurora J.'
'Bull, Craig L.'
'Funnell, Nicholas P.'
'Oswald, Iain D. H.'

_publ_section_title
;
 Discovery and recovery of delta p-aminobenzoic acid
;
_journal_issue 13
_journal_name_full CrystEngComm
_journal_page_first 2058
_journal_paper_doi 10.1039/C8CE01882K
_journal_volume 21
_journal_year 2019
_chemical_formula_moiety 'C7 H7 N O2'
_chemical_formula_sum 'C7 H7 N O2'
_chemical_formula_weight 137.14
_chemical_name_systematic '4-aminobenzoic acid'
_space_group_crystal_system monoclinic
_space_group_IT_number 7
_space_group_name_Hall 'P -2yac'
_space_group_name_H-M_alt 'P 1 n 1'
_symmetry_space_group_name_Hall 'P -2yac'
_symmetry_space_group_name_H-M 'P 1 n 1'
_atom_sites_solution_hydrogens mixed
_atom_sites_solution_primary dual
_audit_creation_date 2018-10-23
_audit_creation_method
;
Olex2 1.2
(compiled 2018.05.29 svn.r3508 for OlexSys, GUI svn.r5506)
;
_audit_update_record
;
2018-11-01 deposited with the CCDC.
2019-01-21 downloaded from the CCDC.
;
_cell_angle_alpha 90
_cell_angle_beta 100.754(3)
_cell_angle_gamma 90
_cell_formula_units_Z 2
_cell_length_a 6.4551(5)
_cell_length_b 4.6740(4)
_cell_length_c 10.5470(9)
_cell_measurement_reflns_used 3293
_cell_measurement_temperature 100(2)
_cell_measurement_theta_max 74.25
_cell_measurement_theta_min 7.48
_cell_volume 312.63(4)
_computing_cell_refinement 'SAINT v8.37A (Bruker, 2015)'
_computing_data_reduction 'SAINT v8.37A (Bruker, 2015)'
_computing_molecular_graphics 'Olex2 (Dolomanov et al., 2009)'
_computing_publication_material 'Olex2 (Dolomanov et al., 2009)'
_computing_structure_refinement 'XL (Sheldrick, 2008)'
_computing_structure_solution 'XT (Sheldrick, 2015)'
_diffrn_ambient_temperature 99.82
_diffrn_measured_fraction_theta_full 0.997
_diffrn_measured_fraction_theta_max 0.997
_diffrn_measurement_device_type 'Bruker APEX-II CCD'
_diffrn_measurement_method '\f and \w scans'
_diffrn_radiation_type CuK\a
_diffrn_radiation_wavelength 1.54178
_diffrn_reflns_av_R_equivalents 0.0352
_diffrn_reflns_av_unetI/netI 0.0377
_diffrn_reflns_Laue_measured_fraction_full 0.997
_diffrn_reflns_Laue_measured_fraction_max 0.997
_diffrn_reflns_limit_h_max 8
_diffrn_reflns_limit_h_min -8
_diffrn_reflns_limit_k_max 5
_diffrn_reflns_limit_k_min -5
_diffrn_reflns_limit_l_max 12
_diffrn_reflns_limit_l_min -13
_diffrn_reflns_number 3384
_diffrn_reflns_point_group_measured_fraction_full 0.811
_diffrn_reflns_point_group_measured_fraction_max 0.798
_diffrn_reflns_theta_full 67.679
_diffrn_reflns_theta_max 74.243
_diffrn_reflns_theta_min 7.478
_diffrn_standards_number 0
_exptl_absorpt_coefficient_mu 0.905
_exptl_absorpt_correction_T_max 0.7538
_exptl_absorpt_correction_T_min 0.6426
_exptl_absorpt_correction_type multi-scan
_exptl_absorpt_process_details
'SADABS-2016/2 (Bruker,2016/2) was used for absorption correction. wR2(int) was 0.0715 before and 0.0460 after correction. The Ratio of minimum to maximum transmission is 0.8525. The \l/2 correction factor is Not present.'
_exptl_crystal_colour 'clear light colourless'
_exptl_crystal_colour_lustre clear
_exptl_crystal_colour_modifier light
_exptl_crystal_colour_primary colourless
_exptl_crystal_density_diffrn 1.457
_exptl_crystal_description plate
_exptl_crystal_F_000 144
_exptl_crystal_recrystallization_method
'crystals obtained from high pressure experiment in large volume press.  Saturated solution used as the PTM.  PABA alpha form was used for compression'
_exptl_crystal_size_max 0.2
_exptl_crystal_size_mid 0.18
_exptl_crystal_size_min 0.02
_refine_diff_density_max 0.178
_refine_diff_density_min -0.239
_refine_diff_density_rms 0.055
_refine_ls_abs_structure_details
;
 Flack x determined using 350 quotients [(I+)-(I-)]/[(I+)+(I-)]
 (Parsons, Flack and Wagner, Acta Cryst. B69 (2013) 249-259).
;
_refine_ls_abs_structure_Flack 0.01(12)
_refine_ls_extinction_method none
_refine_ls_goodness_of_fit_ref 1.106
_refine_ls_hydrogen_treatment mixed
_refine_ls_matrix_type full
_refine_ls_number_parameters 100
_refine_ls_number_reflns 1014
_refine_ls_number_restraints 71
_refine_ls_restrained_S_all 1.068
_refine_ls_R_factor_all 0.0297
_refine_ls_R_factor_gt 0.0287
_refine_ls_shift/su_max 0.000
_refine_ls_shift/su_mean 0.000
_refine_ls_structure_factor_coef Fsqd
_refine_ls_weighting_details 'w=1/[\s^2^(Fo^2^)+(0.0412P)^2^+0.0455P] where P=(Fo^2^+2Fc^2^)/3'
_refine_ls_weighting_scheme calc
_refine_ls_wR_factor_gt 0.0727
_refine_ls_wR_factor_ref 0.0730
_reflns_Friedel_coverage 0.594
_reflns_Friedel_fraction_full 0.623
_reflns_Friedel_fraction_max 0.597
_reflns_number_gt 991
_reflns_number_total 1014
_reflns_threshold_expression 'I > 2\s(I)'
_cod_data_source_file c8ce01882k2.cif
_cod_data_source_block lvp_paba_h2o_100k_0m
_cod_depositor_comments 'Adding full bibliography for 7232195--7232199.cif.'
_cod_database_code 7232198
_shelx_shelxl_version_number 2014/7
_shelx_space_group_comment
;
The symmetry employed for this shelxl refinement is uniquely defined
by the following loop, which should always be used as a source of
symmetry information in preference to the above space-group names.
They are only intended as comments.
;
_shelx_estimated_absorpt_t_max 0.982
_shelx_estimated_absorpt_t_min 0.840
_olex2_refinement_description
;
1. Fixed Uiso
 At 1.2 times of:
  All C(H) groups
 At 1.5 times of:
  All O(H) groups
2. Rigid body (RIGU) restrains
 All non-hydrogen atoms
 with sigma for 1-2 distances of 0.004 and sigma for 1-3 distances of 0.004
3.a Aromatic/amide H refined with riding coordinates:
 C6(H6), C3(H3), C5(H5), C2(H2A)
3.b Idealised tetrahedral OH refined as rotating group:
 O2(H2)
;
_olex2_exptl_crystal_mounting_method 'Kapton loop'
_olex2_submission_original_sample_id LVP_PABA_100K
_olex2_submission_special_instructions 'No special instructions were received'

loop_
_space_group_symop_operation_xyz
'x, y, z'
'x+1/2, -y, z+1/2'

loop_
_atom_site_label
_atom_site_type_symbol
_atom_site_fract_x
_atom_site_fract_y
_atom_site_fract_z
_atom_site_U_iso_or_equiv
_atom_site_adp_type
_atom_site_occupancy
_atom_site_site_symmetry_order
_atom_site_calc_flag
_atom_site_refinement_flags_posn
_atom_site_refinement_flags_adp
O2 O 0.5016(2) 0.1998(3) 0.32588(14) 0.0168(3) Uani 1 1 d . U
H2 H 0.5756 0.0846 0.2924 0.025 Uiso 1 1 calc GR .
O1 O 0.8121(2) 0.2948(3) 0.45328(15) 0.0199(3) Uani 1 1 d . U
N1 N 0.1878(3) 1.1566(4) 0.67477(17) 0.0165(4) Uani 1 1 d . U
C4 C 0.2966(3) 0.9574(4) 0.61047(18) 0.0139(4) Uani 1 1 d . U
C7 C 0.6225(3) 0.3369(4) 0.42261(18) 0.0135(4) Uani 1 1 d . U
C6 C 0.6130(3) 0.6973(4) 0.59399(19) 0.0148(4) Uani 1 1 d . U
H6 H 0.7585 0.6603 0.6244 0.018 Uiso 1 1 calc R .
C1 C 0.5050(3) 0.5477(4) 0.48728(18) 0.0131(4) Uani 1 1 d . U
C3 C 0.1865(3) 0.8042(4) 0.50499(17) 0.0148(4) Uani 1 1 d . U
H3 H 0.0407 0.8396 0.4750 0.018 Uiso 1 1 calc R .
C5 C 0.5103(3) 0.8991(4) 0.65605(18) 0.0160(4) Uani 1 1 d . U
H5 H 0.5847 0.9976 0.7294 0.019 Uiso 1 1 calc R .
C2 C 0.2904(3) 0.6004(4) 0.44423(18) 0.0149(4) Uani 1 1 d . U
H2A H 0.2151 0.4963 0.3729 0.018 Uiso 1 1 calc R .
H1A H 0.267(4) 1.288(5) 0.707(3) 0.017(6) Uiso 1 1 d . .
H1B H 0.071(5) 1.246(6) 0.614(3) 0.030(8) Uiso 1 1 d . .

loop_
_atom_site_aniso_label
_atom_site_aniso_U_11
_atom_site_aniso_U_22
_atom_site_aniso_U_33
_atom_site_aniso_U_23
_atom_site_aniso_U_13
_atom_site_aniso_U_12
O2 0.0148(6) 0.0198(7) 0.0148(7) -0.0050(6) 0.0003(5) 0.0033(5)
O1 0.0136(6) 0.0225(7) 0.0232(8) -0.0040(6) 0.0021(5) 0.0022(5)
N1 0.0193(9) 0.0140(9) 0.0167(8) -0.0001(7) 0.0052(7) 0.0020(7)
C4 0.0179(9) 0.0121(9) 0.0127(9) 0.0026(7) 0.0052(7) 0.0001(7)
C7 0.0146(9) 0.0127(9) 0.0129(9) 0.0013(7) 0.0019(7) -0.0011(7)
C6 0.0131(9) 0.0155(9) 0.0150(9) 0.0016(7) 0.0009(7) 0.0004(7)
C1 0.0138(9) 0.0129(9) 0.0125(9) 0.0021(6) 0.0025(7) 0.0003(6)
C3 0.0128(9) 0.0162(9) 0.0151(9) 0.0022(7) 0.0021(7) 0.0016(7)
C5 0.0178(9) 0.0161(9) 0.0137(9) -0.0008(7) 0.0020(7) -0.0012(7)
C2 0.0162(9) 0.0150(9) 0.0127(9) 0.0001(7) 0.0006(7) -0.0004(7)

loop_
_atom_type_symbol
_atom_type_description
_atom_type_scat_dispersion_real
_atom_type_scat_dispersion_imag
_atom_type_scat_source
C C 0.0181 0.0091 'International Tables Vol C Tables 4.2.6.8 and 6.1.1.4'
H H 0.0000 0.0000 'International Tables Vol C Tables 4.2.6.8 and 6.1.1.4'
N N 0.0311 0.0180 'International Tables Vol C Tables 4.2.6.8 and 6.1.1.4'
O O 0.0492 0.0322 'International Tables Vol C Tables 4.2.6.8 and 6.1.1.4'

loop_
_geom_angle_atom_site_label_1
_geom_angle_atom_site_label_2
_geom_angle_atom_site_label_3
_geom_angle
C7 O2 H2 109.5
C4 N1 H1A 111.4(18)
C4 N1 H1B 110.8(17)
H1A N1 H1B 107(2)
C3 C4 N1 119.61(18)
C5 C4 N1 120.63(17)
C5 C4 C3 119.64(17)
O2 C7 C1 113.30(16)
O1 C7 O2 122.82(19)
O1 C7 C1 123.88(17)
C1 C6 H6 119.6
C5 C6 H6 119.6
C5 C6 C1 120.71(19)
C6 C1 C7 118.78(17)
C6 C1 C2 119.30(18)
C2 C1 C7 121.91(16)
C4 C3 H3 120.0
C2 C3 C4 120.03(17)
C2 C3 H3 120.0
C4 C5 H5 120.1
C6 C5 C4 119.87(18)
C6 C5 H5 120.1
C1 C2 H2A 119.8
C3 C2 C1 120.41(17)
C3 C2 H2A 119.8

loop_
_geom_bond_atom_site_label_1
_geom_bond_atom_site_label_2
_geom_bond_distance
O2 H2 0.8400
O2 C7 1.328(2)
O1 C7 1.222(2)
N1 C4 1.414(3)
N1 H1A 0.83(3)
N1 H1B 0.99(3)
C4 C3 1.400(3)
C4 C5 1.400(3)
C7 C1 1.485(3)
C6 H6 0.9500
C6 C1 1.396(3)
C6 C5 1.386(3)
C1 C2 1.397(2)
C3 H3 0.9500
C3 C2 1.388(3)
C5 H5 0.9500
C2 H2A 0.9500

loop_
_geom_hbond_atom_site_label_D
_geom_hbond_atom_site_label_H
_geom_hbond_atom_site_label_A
_geom_hbond_distance_DH
_geom_hbond_distance_HA
_geom_hbond_distance_DA
_geom_hbond_angle_DHA
_geom_hbond_site_symmetry_A
O2 H2 N1 0.84 1.92 2.734(2) 164.3 2_564
